data_2204265
loop_
_publ_author_name
'Thomas C. Lewis'
'Derek A. Tocher'

_publ_section_title
;
 Redetermination of 5,5-dihydroxybarbituric acid trihydrate (alloxan
 tetrahydrate)
;
_journal_issue 10
_journal_name_full 'Acta Crystallographica Section E'
_journal_page_first o1748
_journal_page_last o1750
_journal_paper_doi 10.1107/S1600536804022019
_journal_volume 60
_journal_year 2004
_chemical_formula_moiety 'C4 H4 N2 O5, 3H2 O'
_chemical_formula_sum 'C4 H10 N2 O8'
_chemical_formula_weight 214.14
_chemical_name_systematic
;
5,5-dihydroxybarbituric acid trihydrate
;
_space_group_IT_number 12
_symmetry_cell_setting monoclinic
_symmetry_space_group_name_Hall '-C 2y'
_symmetry_space_group_name_H-M 'C 1 2/m 1'
_atom_sites_solution_hydrogens geom
_atom_sites_solution_primary direct
_atom_sites_solution_secondary difmap
_cell_angle_alpha 90.00
_cell_angle_beta 91.4650(10)
_cell_angle_gamma 90.00
_cell_formula_units_Z 4
_cell_length_a 9.4614(8)
_cell_length_b 12.2095(10)
_cell_length_c 7.2973(6)
_cell_measurement_reflns_used 3125
_cell_measurement_temperature 150(2)
_cell_measurement_theta_max 28.22
_cell_measurement_theta_min 2.72
_cell_volume 842.70(12)
_computing_cell_refinement 'SAINT (Bruker, 2000)'
_computing_data_collection 'SMART (Bruker, 2000)'
_computing_data_reduction SAINT
_computing_molecular_graphics
;
Mercury (Bruno et al., 2002) and SHELXTL (Bruker, 2000)
;
_computing_publication_material SHELXL97
_computing_structure_refinement 'SHELXL97 (Sheldrick, 1997)'
_computing_structure_solution 'SHELXS97 (Sheldrick, 1990)'
_diffrn_ambient_temperature 150(2)
_diffrn_measured_fraction_theta_full 0.985
_diffrn_measured_fraction_theta_max 0.953
_diffrn_measurement_device_type 'Bruker SMART APEX diffractometer'
_diffrn_measurement_method '\w rotation with narrow frames'
_diffrn_radiation_monochromator graphite
_diffrn_radiation_source 'fine-focus sealed tube'
_diffrn_radiation_type MoK\a
_diffrn_radiation_wavelength 0.71073
_diffrn_reflns_av_R_equivalents 0.0145
_diffrn_reflns_av_sigmaI/netI 0.0128
_diffrn_reflns_limit_h_max 12
_diffrn_reflns_limit_h_min -12
_diffrn_reflns_limit_k_max 15
_diffrn_reflns_limit_k_min -15
_diffrn_reflns_limit_l_max 9
_diffrn_reflns_limit_l_min -9
_diffrn_reflns_number 3701
_diffrn_reflns_theta_full 26.00
_diffrn_reflns_theta_max 28.22
_diffrn_reflns_theta_min 2.72
_diffrn_standards_decay_% 0
_diffrn_standards_interval_count 0
_diffrn_standards_number 0
_exptl_absorpt_coefficient_mu 0.167
_exptl_absorpt_correction_T_max 0.9819
_exptl_absorpt_correction_T_min 0.8893
_exptl_absorpt_correction_type multi-scan
_exptl_absorpt_process_details '(SADABS; Sheldrick, 1996)'
_exptl_crystal_colour colourless
_exptl_crystal_density_diffrn 1.688
_exptl_crystal_density_method 'not measured'
_exptl_crystal_description plate
_exptl_crystal_F_000 448
_exptl_crystal_size_max 0.72
_exptl_crystal_size_mid 0.62
_exptl_crystal_size_min 0.11
_refine_diff_density_max 0.411
_refine_diff_density_min -0.237
_refine_ls_extinction_method none
_refine_ls_goodness_of_fit_ref 1.116
_refine_ls_hydrogen_treatment refall
_refine_ls_matrix_type full
_refine_ls_number_parameters 100
_refine_ls_number_reflns 1036
_refine_ls_number_restraints 0
_refine_ls_restrained_S_all 1.116
_refine_ls_R_factor_all 0.0286
_refine_ls_R_factor_gt 0.0283
_refine_ls_shift/su_max 0.000
_refine_ls_shift/su_mean 0.000
_refine_ls_structure_factor_coef Fsqd
_refine_ls_weighting_details 'calc w = 1/[\s^2^(Fo^2^)+(0.0445P)^2^+0.3397P] where P = (Fo^2^+2Fc^2^)/3'
_refine_ls_weighting_scheme calc
_refine_ls_wR_factor_gt 0.0771
_refine_ls_wR_factor_ref 0.0775
_reflns_number_gt 1019
_reflns_number_total 1036
_reflns_threshold_expression I>2\s(I)
_cod_data_source_file bt6507.cif
_cod_data_source_block I
_cod_original_sg_symbol_H-M C2/m
_cod_database_code 2204265
_cod_database_fobs_code 2204265

loop_
_symmetry_equiv_pos_as_xyz
'x, y, z'
'-x, y, -z'
'x+1/2, y+1/2, z'
'-x+1/2, y+1/2, -z'
'-x, -y, -z'
'x, -y, z'
'-x+1/2, -y+1/2, -z'
'x+1/2, -y+1/2, z'

loop_
_atom_site_label
_atom_site_fract_x
_atom_site_fract_y
_atom_site_fract_z
_atom_site_U_iso_or_equiv
_atom_site_adp_type
_atom_site_calc_flag
_atom_site_refinement_flags
_atom_site_occupancy
_atom_site_type_symbol
O2 0.07576(10) 0.0000 0.71087(12) 0.0213(2) Uani d S 1 O
O6 0.37126(7) 0.19208(5) 0.35604(9) 0.02282(19) Uani d . 1 O
O7 0.28600(10) 0.0000 0.13202(12) 0.0194(2) Uani d S 1 O
O8 0.50741(9) 0.0000 0.28277(13) 0.0178(2) Uani d S 1 O
O1W 0.0000 0.15469(8) 1.0000 0.0266(2) Uani d S 1 O
O2W 0.15495(8) 0.33927(6) 0.11287(12) 0.0282(2) Uani d . 1 O
N1 0.21286(7) 0.09635(6) 0.51944(9) 0.01624(19) Uani d . 1 N
C2 0.16226(12) 0.0000 0.59004(16) 0.0154(2) Uani d S 1 C
C5 0.36230(12) 0.0000 0.29895(16) 0.0151(2) Uani d S 1 C
C6 0.31848(9) 0.10501(7) 0.39599(11) 0.0157(2) Uani d . 1 C
H1 0.1840(14) 0.1584(11) 0.574(2) 0.032(3) Uiso d . 1 H
H7 0.303(3) 0.058(2) 0.076(5) 0.040(8) Uiso d P 0.50 H
H8 0.535(3) -0.056(2) 0.244(4) 0.034(7) Uiso d P 0.50 H
H9 0.0322(19) 0.1122(16) 0.915(2) 0.055(5) Uiso d . 1 H
H10 0.1164(17) 0.2799(16) 0.078(2) 0.051(4) Uiso d . 1 H
H11A 0.181(3) 0.373(3) 0.031(5) 0.036(8) Uiso d P 0.50 H
H11B 0.090(3) 0.373(3) 0.160(4) 0.027(6) Uiso d P 0.50 H

loop_
_atom_site_aniso_label
_atom_site_aniso_U_11
_atom_site_aniso_U_22
_atom_site_aniso_U_33
_atom_site_aniso_U_12
_atom_site_aniso_U_13
_atom_site_aniso_U_23
O2 0.0226(4) 0.0201(5) 0.0216(5) 0.000 0.0089(3) 0.000
O6 0.0270(4) 0.0156(3) 0.0263(4) -0.0019(2) 0.0091(3) 0.0007(2)
O7 0.0256(5) 0.0181(5) 0.0145(4) 0.000 -0.0013(3) 0.000
O8 0.0157(4) 0.0151(4) 0.0229(4) 0.000 0.0058(3) 0.000
O1W 0.0331(5) 0.0177(5) 0.0296(5) 0.000 0.0112(4) 0.000
O2W 0.0274(4) 0.0198(4) 0.0369(4) 0.0010(3) -0.0067(3) -0.0012(3)
N1 0.0183(3) 0.0130(4) 0.0177(4) 0.0003(2) 0.0041(3) -0.0011(3)
C2 0.0152(5) 0.0158(5) 0.0153(5) 0.000 0.0008(4) 0.000
C5 0.0162(5) 0.0153(5) 0.0141(5) 0.000 0.0026(4) 0.000
C6 0.0171(4) 0.0153(4) 0.0146(4) 0.0001(3) 0.0005(3) 0.0006(3)

loop_
_atom_type_symbol
_atom_type_description
_atom_type_scat_dispersion_real
_atom_type_scat_dispersion_imag
_atom_type_scat_source
C C 0.0033 0.0016 'International Tables Vol C Tables 4.2.6.8 and 6.1.1.4'
H H 0.0000 0.0000 'International Tables Vol C Tables 4.2.6.8 and 6.1.1.4'
N N 0.0061 0.0033 'International Tables Vol C Tables 4.2.6.8 and 6.1.1.4'
O O 0.0106 0.0060 'International Tables Vol C Tables 4.2.6.8 and 6.1.1.4'

loop_
_geom_angle_atom_site_label_1
_geom_angle_atom_site_label_2
_geom_angle_atom_site_label_3
_geom_angle_site_symmetry_3
_geom_angle
C5 O7 H7 . 109(2)
C5 O8 H8 . 112(2)
H10 O2W H11A . 111(3)
H10 O2W H11B . 104(2)
H11A O2W H11B . 108(3)
C6 N1 C2 . 125.49(8)
C6 N1 H1 . 117.5(8)
C2 N1 H1 . 116.2(9)
O2 C2 N1 . 121.19(5)
O2 C2 N1 6 121.19(5)
N1 C2 N1 6 117.62(10)
O8 C5 O7 . 114.66(10)
O8 C5 C6 . 108.78(6)
O7 C5 C6 . 105.27(6)
O8 C5 C6 6 108.78(6)
O7 C5 C6 6 105.27(6)
C6 C5 C6 6 114.19(9)
O6 C6 N1 . 122.59(8)
O6 C6 C5 . 120.40(7)
N1 C6 C5 . 116.90(7)

loop_
_geom_bond_atom_site_label_1
_geom_bond_atom_site_label_2
_geom_bond_site_symmetry_2
_geom_bond_distance
O2 C2 . 1.2183(15)
O6 C6 . 1.2132(11)
O7 C5 . 1.4000(14)
O7 H7 . 0.83(3)
O8 C5 . 1.3810(14)
O8 H8 . 0.78(3)
O1W H9 . 0.868(18)
O2W H10 . 0.85(2)
O2W H11A . 0.77(4)
O2W H11B . 0.82(3)
N1 C6 . 1.3666(11)
N1 C2 . 1.3752(9)
N1 H1 . 0.901(14)
C2 N1 6 1.3752(9)
C5 C6 . 1.5272(10)
C5 C6 6 1.5272(10)

loop_
_geom_hbond_atom_site_label_D
_geom_hbond_atom_site_label_H
_geom_hbond_atom_site_label_A
_geom_hbond_site_symmetry_A
_geom_hbond_distance_DH
_geom_hbond_distance_HA
_geom_hbond_distance_DA
_geom_hbond_angle_DHA
N1 H1 O6 7_556 0.901(14) 1.970(14) 2.8580(10) 168.1(13)
O7 H7 O2W 7 0.83(3) 1.92(3) 2.7217(11) 163(3)
O8 H8 O2W 3_545 0.78(3) 1.98(3) 2.7250(10) 160(3)
O1W H9 O2 . 0.868(18) 2.075(19) 2.9343(9) 170.6(16)
O2W H10 O1W 1_554 0.85(2) 1.96(2) 2.8009(11) 171.3(15)
O2W H11A O7 7 0.77(4) 1.99(4) 2.7217(11) 160(3)
O2W H11B O8 3_455 0.82(3) 1.96(3) 2.7250(10) 154(3)

loop_
_geom_torsion_atom_site_label_1
_geom_torsion_atom_site_label_2
_geom_torsion_atom_site_label_3
_geom_torsion_atom_site_label_4
_geom_torsion_site_symmetry_1
_geom_torsion_site_symmetry_4
_geom_torsion
C6 N1 C2 O2 . . 173.91(10)
C6 N1 C2 N1 . 6 -6.06(16)
C2 N1 C6 O6 . . -170.32(9)
C2 N1 C6 C5 . . 13.52(13)
O8 C5 C6 O6 . . 42.76(12)
O7 C5 C6 O6 . . -80.59(10)
C6 C5 C6 O6 6 . 164.45(6)
O8 C5 C6 N1 . . -140.99(8)
O7 C5 C6 N1 . . 95.66(9)
C6 C5 C6 N1 6 . -19.30(13)
